data_4134851
loop_
_publ_author_name
'Schaub, Tobias A.'
'Prantl, Ephraim A.'
'Kohn, Julia'
'Bursch, Markus'
'Marshall, Checkers R.'
'Leonhardt, Erik James'
'Lovell, Terri C.'
'Zakharov, Lev N.'
'Brozek, Carl K.'
'Waldvogel, Siegfried R.'
'Grimme, Stefan'
'Jasti, Ramesh'

_publ_section_title
;
 Exploration of the Solid-State Sorption Properties of Shape-persistent
 Macrocyclic Nanocarbons as Bulk Materials and Small Aggregates.
;
_journal_name_full 'Journal of the American Chemical Society'
_journal_paper_doi 10.1021/jacs.0c01117
_journal_year 2020
_chemical_formula_sum 'C124 H82 Cl6'
_chemical_formula_weight 1784.59
_space_group_crystal_system monoclinic
_space_group_IT_number 14
_space_group_name_Hall '-P 2yn'
_space_group_name_H-M_alt 'P 1 21/n 1'
_atom_sites_solution_hydrogens geom
_audit_creation_method SHELXL-2014/7
_cell_angle_alpha 90
_cell_angle_beta 110.073(4)
_cell_angle_gamma 90
_cell_formula_units_Z 4
_cell_length_a 18.0821(11)
_cell_length_b 24.2024(15)
_cell_length_c 24.6475(14)
_cell_measurement_reflns_used 3297
_cell_measurement_temperature 173(2)
_cell_measurement_theta_max 41.21
_cell_measurement_theta_min 2.64
_cell_volume 10131.3(11)
_computing_cell_refinement 'Bruker SAINT'
_computing_data_collection 'Bruker APEX2'
_computing_data_reduction 'Bruker SAINT'
_computing_molecular_graphics 'Bruker SHELXTL'
_computing_publication_material 'Bruker SHELXTL'
_computing_structure_refinement 'SHELXL-2014/7 (Sheldrick, 2014)'
_computing_structure_solution 'SHELXS-97 (Sheldrick 2008)'
_diffrn_ambient_temperature 173(2)
_diffrn_measured_fraction_theta_full 0.994
_diffrn_measured_fraction_theta_max 0.994
_diffrn_measurement_device_type 'Bruker ApexII CCD'
_diffrn_measurement_method '\f and \w scans'
_diffrn_radiation_type CuK\a
_diffrn_radiation_wavelength 1.54178
_diffrn_reflns_av_R_equivalents 0.0943
_diffrn_reflns_av_unetI/netI 0.1196
_diffrn_reflns_Laue_measured_fraction_full 0.994
_diffrn_reflns_Laue_measured_fraction_max 0.994
_diffrn_reflns_limit_h_max 17
_diffrn_reflns_limit_h_min -17
_diffrn_reflns_limit_k_max 23
_diffrn_reflns_limit_k_min -23
_diffrn_reflns_limit_l_max 24
_diffrn_reflns_limit_l_min -21
_diffrn_reflns_number 37530
_diffrn_reflns_point_group_measured_fraction_full 0.994
_diffrn_reflns_point_group_measured_fraction_max 0.994
_diffrn_reflns_theta_full 49.851
_diffrn_reflns_theta_max 49.851
_diffrn_reflns_theta_min 2.641
_diffrn_source 'Incoatec I\mS'
_exptl_absorpt_coefficient_mu 1.920
_exptl_absorpt_correction_T_max 0.7498
_exptl_absorpt_correction_T_min 0.5805
_exptl_absorpt_correction_type multi-scan
_exptl_absorpt_process_details SADABS
_exptl_crystal_colour yellow
_exptl_crystal_density_diffrn 1.170
_exptl_crystal_description cut-block
_exptl_crystal_F_000 3712
_exptl_crystal_size_max 0.130
_exptl_crystal_size_mid 0.060
_exptl_crystal_size_min 0.030
_platon_squeeze_details
;
A mixute of CH2Cl2 and C5H12 solvent molecules are highly 
disordered in six positions in the full unit cell.
These solvents were not recognized and not included
in the total formula given in this CIf file.  
;
_refine_diff_density_max 0.465
_refine_diff_density_min -0.496
_refine_diff_density_rms 0.077
_refine_ls_extinction_method none
_refine_ls_goodness_of_fit_ref 1.044
_refine_ls_hydrogen_treatment constr
_refine_ls_matrix_type full
_refine_ls_number_parameters 1171
_refine_ls_number_reflns 10263
_refine_ls_number_restraints 1108
_refine_ls_restrained_S_all 1.022
_refine_ls_R_factor_all 0.1996
_refine_ls_R_factor_gt 0.1187
_refine_ls_shift/su_max 0.000
_refine_ls_shift/su_mean 0.000
_refine_ls_structure_factor_coef Fsqd
_refine_ls_weighting_details 'w=1/[\s^2^(Fo^2^)+(0.1850P)^2^] where P=(Fo^2^+2Fc^2^)/3'
_refine_ls_weighting_scheme calc
_refine_ls_wR_factor_gt 0.3055
_refine_ls_wR_factor_ref 0.3470
_reflns_Friedel_coverage 0.000
_reflns_number_gt 4417
_reflns_number_total 10263
_reflns_threshold_expression 'I > 2\s(I)'
_cod_data_source_file ja0c01117_si_003.cif
_cod_data_source_block cu_jastir157_0m_a_sqd
_cod_original_sg_symbol_H-M 'P 21/n'
_cod_database_code 4134851
_shelx_shelxl_version_number 2014/7
_shelx_space_group_comment
;
The symmetry employed for this shelxl refinement is uniquely defined
by the following loop, which should always be used as a source of
symmetry information in preference to the above space-group names.
They are only intended as comments.
;
_shelx_estimated_absorpt_t_min 0.788
_shelx_estimated_absorpt_t_max 0.945
_platon_squeeze_void_probe_radius 1.20

loop_
_space_group_symop_operation_xyz
'x, y, z'
'-x+1/2, y+1/2, -z+1/2'
'-x, -y, -z'
'x-1/2, -y-1/2, z-1/2'

loop_
_atom_site_label
_atom_site_type_symbol
_atom_site_fract_x
_atom_site_fract_y
_atom_site_fract_z
_atom_site_U_iso_or_equiv
_atom_site_adp_type
_atom_site_occupancy
_atom_site_site_symmetry_order
_atom_site_calc_flag
_atom_site_refinement_flags_posn
_atom_site_refinement_flags_adp
_atom_site_refinement_flags_occupancy
_atom_site_disorder_assembly
_atom_site_disorder_group
C1 C 0.3761(5) 0.3489(4) 0.3582(4) 0.066(2) Uani 1 1 d . U . . .
C2 C 0.3823(6) 0.4113(4) 0.3503(4) 0.072(2) Uani 1 1 d . U . . .
C3 C 0.3396(5) 0.4426(4) 0.3061(4) 0.068(2) Uani 1 1 d . U . . .
H3A H 0.2989 0.4261 0.2750 0.081 Uiso 1 1 calc R U . . .
C4 C 0.3538(6) 0.4996(4) 0.3048(4) 0.072(2) Uani 1 1 d . U . . .
C5 C 0.4136(6) 0.5212(5) 0.3528(5) 0.086(3) Uani 1 1 d . U . . .
H5A H 0.4230 0.5598 0.3541 0.103 Uiso 1 1 calc R U . . .
C6 C 0.4592(6) 0.4896(5) 0.3979(5) 0.085(3) Uani 1 1 d . U . . .
H6A H 0.4999 0.5060 0.4291 0.102 Uiso 1 1 calc R U . . .
C7 C 0.4450(6) 0.4321(4) 0.3973(4) 0.069(2) Uani 1 1 d . U . . .
C8 C 0.4852(6) 0.3873(4) 0.4364(4) 0.073(2) Uani 1 1 d . U . . .
C9 C 0.4488(5) 0.3370(4) 0.4122(4) 0.065(2) Uani 1 1 d . U . . .
C10 C 0.4751(5) 0.2892(4) 0.4389(4) 0.066(2) Uani 1 1 d . U . . .
H10A H 0.4510 0.2558 0.4212 0.079 Uiso 1 1 calc R U . . .
C11 C 0.5362(5) 0.2864(4) 0.4913(4) 0.067(2) Uani 1 1 d . U . . .
C12 C 0.5713(6) 0.3379(5) 0.5142(4) 0.077(3) Uani 1 1 d . U . . .
H12A H 0.6136 0.3378 0.5500 0.092 Uiso 1 1 calc R U . . .
C13 C 0.5470(6) 0.3878(5) 0.4871(4) 0.073(3) Uani 1 1 d . U . . .
H13A H 0.5726 0.4213 0.5032 0.088 Uiso 1 1 calc R U . . .
C14 C 0.3120(6) 0.5328(4) 0.2526(5) 0.076(3) Uani 1 1 d . U . . .
C15 C 0.2502(7) 0.5142(4) 0.2086(5) 0.095(3) Uani 1 1 d . U . . .
H15A H 0.2288 0.4798 0.2145 0.114 Uiso 1 1 calc R U . . .
C16 C 0.2146(7) 0.5384(5) 0.1565(5) 0.116(4) Uani 1 1 d . U . . .
H16A H 0.1698 0.5223 0.1284 0.139 Uiso 1 1 calc R U . . .
C17 C 0.2471(6) 0.5884(4) 0.1460(5) 0.081(3) Uani 1 1 d . U . . .
C18 C 0.3119(6) 0.6113(4) 0.1903(5) 0.081(3) Uani 1 1 d . U . . .
H18A H 0.3340 0.6455 0.1846 0.097 Uiso 1 1 calc R U . . .
C20 C 0.2197(6) 0.6117(4) 0.0858(5) 0.080(3) Uani 1 1 d . U . . .
C21 C 0.1986(6) 0.5768(4) 0.0390(5) 0.089(3) Uani 1 1 d . U . . .
H21A H 0.1977 0.5380 0.0447 0.107 Uiso 1 1 calc R U . . .
C22 C 0.1791(6) 0.5974(4) -0.0151(5) 0.089(3) Uani 1 1 d . U . . .
H22A H 0.1637 0.5725 -0.0468 0.107 Uiso 1 1 calc R U . . .
C23 C 0.1807(6) 0.6547(4) -0.0265(5) 0.078(3) Uani 1 1 d . U . . .
C24 C 0.2030(6) 0.6894(4) 0.0226(5) 0.086(3) Uani 1 1 d . U . . .
H24A H 0.2059 0.7282 0.0178 0.103 Uiso 1 1 calc R U . . .
C25 C 0.2202(6) 0.6681(4) 0.0760(5) 0.084(3) Uani 1 1 d . U . . .
H25A H 0.2331 0.6926 0.1081 0.101 Uiso 1 1 calc R U . . .
C26 C 0.1670(6) 0.6731(4) -0.0875(4) 0.073(3) Uani 1 1 d . U . . .
C27 C 0.1180(6) 0.6457(4) -0.1346(4) 0.085(3) Uani 1 1 d . U . . .
H27A H 0.0800 0.6209 -0.1300 0.102 Uiso 1 1 calc R U . . .
C28 C 0.1229(6) 0.6535(5) -0.1885(4) 0.088(3) Uani 1 1 d . U . . .
H28A H 0.0893 0.6328 -0.2201 0.105 Uiso 1 1 calc R U . . .
C29 C 0.1748(6) 0.6903(4) -0.1977(5) 0.084(3) Uani 1 1 d . U . . .
C30 C 0.2165(6) 0.7223(4) -0.1513(5) 0.087(3) Uani 1 1 d . U . . .
H30A H 0.2487 0.7509 -0.1575 0.104 Uiso 1 1 calc R U . . .
C31 C 0.2147(6) 0.7158(4) -0.0969(5) 0.091(3) Uani 1 1 d . U . . .
H31A H 0.2445 0.7391 -0.0662 0.110 Uiso 1 1 calc R U . . .
C32 C 0.2056(7) 0.6804(4) -0.2454(5) 0.087(3) Uani 1 1 d . U . . .
C33 C 0.1673(7) 0.6454(5) -0.2920(5) 0.097(3) Uani 1 1 d . U . . .
H33A H 0.1115 0.6423 -0.3050 0.116 Uiso 1 1 calc R U . . .
C34 C 0.2082(7) 0.6165(5) -0.3186(5) 0.090(3) Uani 1 1 d . U . . .
H34A H 0.1802 0.5937 -0.3504 0.108 Uiso 1 1 calc R U . . .
C35 C 0.2880(7) 0.6183(5) -0.3019(4) 0.080(3) Uani 1 1 d . U . . .
C36 C 0.3262(7) 0.6612(5) -0.2657(5) 0.096(3) Uani 1 1 d . U . . .
H36A H 0.3799 0.6692 -0.2594 0.115 Uiso 1 1 calc R U . . .
C37 C 0.2847(7) 0.6916(5) -0.2393(5) 0.098(3) Uani 1 1 d . U . . .
H37A H 0.3102 0.7218 -0.2157 0.118 Uiso 1 1 calc R U . . .
C38 C 0.3378(7) 0.5697(5) -0.3044(4) 0.081(3) Uani 1 1 d . U . . .
C39 C 0.3070(7) 0.5172(5) -0.3041(4) 0.091(3) Uani 1 1 d . U . . .
H39A H 0.2517 0.5115 -0.3187 0.109 Uiso 1 1 calc R U . . .
C40 C 0.3576(7) 0.4734(5) -0.2824(4) 0.094(3) Uani 1 1 d . U . . .
H40A H 0.3353 0.4380 -0.2816 0.113 Uiso 1 1 calc R U . . .
C41 C 0.4400(6) 0.4782(5) -0.2615(4) 0.083(3) Uani 1 1 d . U . . .
C42 C 0.4700(7) 0.5306(5) -0.2690(5) 0.095(3) Uani 1 1 d . U . . .
H42A H 0.5252 0.5362 -0.2584 0.113 Uiso 1 1 calc R U . . .
C43 C 0.4190(7) 0.5729(5) -0.2916(5) 0.095(3) Uani 1 1 d . U . . .
H43A H 0.4402 0.6069 -0.2990 0.114 Uiso 1 1 calc R U . . .
C44 C 0.3429(6) 0.5831(4) 0.2425(5) 0.081(3) Uani 1 1 d . U . . .
H44A H 0.3865 0.5985 0.2722 0.097 Uiso 1 1 calc R U . . .
C45 C 0.4853(6) 0.4383(5) -0.2182(4) 0.083(3) Uani 1 1 d . U . . .
C46 C 0.4685(6) 0.3822(5) -0.2225(5) 0.085(3) Uani 1 1 d . U . . .
H46A H 0.4402 0.3673 -0.2595 0.102 Uiso 1 1 calc R U . . .
C47 C 0.4909(6) 0.3472(5) -0.1756(4) 0.090(3) Uani 1 1 d . U . . .
H47A H 0.4771 0.3092 -0.1798 0.108 Uiso 1 1 calc R U . . .
C48 C 0.5350(6) 0.3695(5) -0.1209(4) 0.083(3) Uani 1 1 d . U . . .
C49 C 0.5605(6) 0.4248(5) -0.1171(5) 0.095(3) Uani 1 1 d . U . . .
H49A H 0.5952 0.4386 -0.0814 0.114 Uiso 1 1 calc R U . . .
C50 C 0.5355(6) 0.4593(5) -0.1649(5) 0.099(3) Uani 1 1 d . U . . .
H50A H 0.5520 0.4968 -0.1617 0.119 Uiso 1 1 calc R U . . .
C51 C 0.5397(6) 0.3397(5) -0.0667(4) 0.077(3) Uani 1 1 d . U . . .
C52 C 0.4808(6) 0.3041(5) -0.0660(4) 0.082(3) Uani 1 1 d . U . . .
H52A H 0.4453 0.2913 -0.1019 0.099 Uiso 1 1 calc R U . . .
C53 C 0.4699(6) 0.2856(5) -0.0150(4) 0.088(3) Uani 1 1 d . U . . .
H53A H 0.4300 0.2598 -0.0158 0.105 Uiso 1 1 calc R U . . .
C54 C 0.5210(6) 0.3071(4) 0.0364(4) 0.075(3) Uani 1 1 d . U . . .
C55 C 0.5854(6) 0.3383(5) 0.0386(4) 0.088(3) Uani 1 1 d . U . . .
H55A H 0.6230 0.3494 0.0744 0.106 Uiso 1 1 calc R U . . .
C56 C 0.5935(6) 0.3529(5) -0.0124(5) 0.094(3) Uani 1 1 d . U . . .
H56A H 0.6389 0.3734 -0.0110 0.113 Uiso 1 1 calc R U . . .
C57 C 0.4997(6) 0.2989(5) 0.0906(4) 0.077(3) Uani 1 1 d . U . . .
C58 C 0.4704(7) 0.2503(5) 0.1012(5) 0.097(3) Uani 1 1 d . U . . .
H58A H 0.4716 0.2193 0.0778 0.117 Uiso 1 1 calc R U . . .
C59 C 0.4379(7) 0.2435(5) 0.1459(5) 0.098(3) Uani 1 1 d . U . . .
H59A H 0.4207 0.2080 0.1532 0.118 Uiso 1 1 calc R U . . .
C60 C 0.4314(6) 0.2867(4) 0.1776(4) 0.073(3) Uani 1 1 d . U . . .
C61 C 0.4636(7) 0.3364(5) 0.1682(5) 0.101(4) Uani 1 1 d . U . . .
H61A H 0.4625 0.3677 0.1911 0.121 Uiso 1 1 calc R U . . .
C62 C 0.4974(7) 0.3405(5) 0.1255(5) 0.108(4) Uani 1 1 d . U . . .
H62A H 0.5201 0.3748 0.1209 0.130 Uiso 1 1 calc R U . . .
C63 C 0.3878(6) 0.2827(4) 0.2197(4) 0.072(3) Uani 1 1 d . U . . .
C64 C 0.4099(6) 0.3139(4) 0.2702(4) 0.080(3) Uani 1 1 d . U . . .
H64A H 0.4573 0.3348 0.2812 0.096 Uiso 1 1 calc R U . . .
C65 C 0.3636(6) 0.3145(4) 0.3040(4) 0.065(2) Uani 1 1 d . U . . .
C66 C 0.2961(6) 0.2845(4) 0.2892(4) 0.071(3) Uani 1 1 d . U . . .
C67 C 0.2749(6) 0.2506(4) 0.2404(4) 0.087(3) Uani 1 1 d . U . . .
H67A H 0.2296 0.2276 0.2308 0.104 Uiso 1 1 calc R U . . .
C68 C 0.3224(6) 0.2516(4) 0.2064(4) 0.079(3) Uani 1 1 d . U . . .
H68A H 0.3081 0.2295 0.1725 0.095 Uiso 1 1 calc R U . . .
C69 C 0.2550(6) 0.2962(4) 0.3307(4) 0.068(2) Uani 1 1 d . U . . .
C70 C 0.3019(5) 0.3333(4) 0.3715(4) 0.061(2) Uani 1 1 d . U . . .
C71 C 0.2824(5) 0.3495(4) 0.4186(4) 0.064(2) Uani 1 1 d . U . . .
H71A H 0.3155 0.3739 0.4466 0.077 Uiso 1 1 calc R U . . .
C72 C 0.2129(6) 0.3292(4) 0.4241(4) 0.067(2) Uani 1 1 d . U . . .
C73 C 0.1643(6) 0.2945(4) 0.3817(4) 0.070(3) Uani 1 1 d . U . . .
H73A H 0.1158 0.2822 0.3845 0.085 Uiso 1 1 calc R U . . .
C74 C 0.1862(6) 0.2777(4) 0.3350(4) 0.075(3) Uani 1 1 d . U . . .
H74A H 0.1533 0.2536 0.3065 0.090 Uiso 1 1 calc R U . . .
C75 C 0.1973(6) 0.3426(4) 0.4794(4) 0.070(3) Uani 1 1 d . U . . .
C76 C 0.1387(6) 0.3155(4) 0.4925(4) 0.083(3) Uani 1 1 d . U . . .
H76A H 0.1050 0.2911 0.4648 0.099 Uiso 1 1 calc R U . . .
C77 C 0.1272(6) 0.3230(4) 0.5464(4) 0.079(3) Uani 1 1 d . U . . .
H77A H 0.0863 0.3036 0.5543 0.095 Uiso 1 1 calc R U . . .
C78 C 0.1741(6) 0.3574(4) 0.5859(4) 0.067(2) Uani 1 1 d . U . . .
C79 C 0.2312(7) 0.3865(5) 0.5709(5) 0.100(4) Uani 1 1 d . U . . .
H79A H 0.2649 0.4117 0.5976 0.120 Uiso 1 1 calc R U . . .
C80 C 0.2389(6) 0.3789(5) 0.5173(5) 0.091(3) Uani 1 1 d . U . . .
H80A H 0.2760 0.4009 0.5075 0.110 Uiso 1 1 calc R U . . .
C81 C 0.1685(6) 0.3602(4) 0.6451(4) 0.072(3) Uani 1 1 d . U . . .
C82 C 0.0986(6) 0.3629(4) 0.6545(5) 0.082(3) Uani 1 1 d . U . . .
H82A H 0.0513 0.3693 0.6230 0.099 Uiso 1 1 calc R U . . .
C83 C 0.0960(7) 0.3563(4) 0.7108(5) 0.082(3) Uani 1 1 d . U . . .
H83A H 0.0464 0.3586 0.7159 0.098 Uiso 1 1 calc R U . . .
C84 C 0.1594(6) 0.3471(4) 0.7567(4) 0.073(3) Uani 1 1 d . U . . .
C85 C 0.2322(6) 0.3470(4) 0.7475(5) 0.086(3) Uani 1 1 d . U . . .
H85A H 0.2795 0.3426 0.7795 0.103 Uiso 1 1 calc R U . . .
C86 C 0.2361(6) 0.3532(4) 0.6928(4) 0.082(3) Uani 1 1 d . U . . .
H86A H 0.2860 0.3526 0.6879 0.098 Uiso 1 1 calc R U . . .
C87 C 0.1586(6) 0.3273(4) 0.8131(4) 0.079(3) Uani 1 1 d . U . . .
C88 C 0.0971(6) 0.2929(4) 0.8160(5) 0.081(3) Uani 1 1 d . U . . .
H88A H 0.0490 0.2918 0.7842 0.097 Uiso 1 1 calc R U . . .
C89 C 0.1051(7) 0.2605(4) 0.8641(4) 0.082(3) Uani 1 1 d . U . . .
H89A H 0.0625 0.2385 0.8658 0.098 Uiso 1 1 calc R U . . .
C90 C 0.1774(6) 0.2608(5) 0.9103(4) 0.077(3) Uani 1 1 d . U . . .
C91 C 0.2318(7) 0.3009(4) 0.9113(4) 0.086(3) Uani 1 1 d . U . . .
H91A H 0.2753 0.3066 0.9458 0.104 Uiso 1 1 calc R U . . .
C92 C 0.2249(6) 0.3324(4) 0.8648(4) 0.085(3) Uani 1 1 d . U . . .
H92A H 0.2650 0.3583 0.8664 0.102 Uiso 1 1 calc R U . . .
C93 C 0.2043(7) 0.2112(5) 0.9480(5) 0.084(3) Uani 1 1 d . U . . .
C94 C 0.1777(7) 0.1591(5) 0.9257(4) 0.081(3) Uani 1 1 d . U . . .
H94A H 0.1273 0.1556 0.8967 0.097 Uiso 1 1 calc R U . . .
C95 C 0.2227(7) 0.1130(5) 0.9449(4) 0.086(3) Uani 1 1 d . U . . .
H95A H 0.2015 0.0782 0.9292 0.103 Uiso 1 1 calc R U . . .
C96 C 0.2955(7) 0.1143(4) 0.9848(4) 0.079(3) Uani 1 1 d . U . . .
C97 C 0.3131(7) 0.1646(5) 1.0155(4) 0.088(3) Uani 1 1 d . U . . .
H97A H 0.3581 0.1660 1.0498 0.106 Uiso 1 1 calc R U . . .
C98 C 0.2694(7) 0.2112(5) 0.9988(5) 0.085(3) Uani 1 1 d . U . . .
H98A H 0.2832 0.2437 1.0217 0.102 Uiso 1 1 calc R U . . .
C99 C 0.3587(7) 0.0772(5) 0.9807(4) 0.079(3) Uani 1 1 d . U . . .
C100 C 0.3417(6) 0.0260(4) 0.9542(4) 0.082(3) Uani 1 1 d . U . . .
H10B H 0.2962 0.0064 0.9542 0.098 Uiso 1 1 calc R U . . .
C101 C 0.3907(6) 0.0034(4) 0.9278(4) 0.077(3) Uani 1 1 d . U . . .
H10C H 0.3773 -0.0312 0.9089 0.093 Uiso 1 1 calc R U . . .
C102 C 0.4594(6) 0.0301(4) 0.9280(4) 0.078(3) Uani 1 1 d . U . . .
C103 C 0.4826(6) 0.0777(4) 0.9629(4) 0.085(3) Uani 1 1 d . U . . .
H10D H 0.5326 0.0940 0.9688 0.102 Uiso 1 1 calc R U . . .
C104 C 0.4333(7) 0.1003(4) 0.9879(4) 0.082(3) Uani 1 1 d . U . . .
H10E H 0.4495 0.1325 1.0110 0.098 Uiso 1 1 calc R U . . .
C105 C 0.4989(6) 0.0174(4) 0.8855(4) 0.074(3) Uani 1 1 d . U . . .
C106 C 0.4532(6) 0.0019(4) 0.8297(4) 0.076(3) Uani 1 1 d . U . . .
H10F H 0.4021 -0.0131 0.8222 0.091 Uiso 1 1 calc R U . . .
C107 C 0.4825(6) 0.0084(4) 0.7854(4) 0.076(3) Uani 1 1 d . U . . .
H10G H 0.4508 -0.0026 0.7476 0.091 Uiso 1 1 calc R U . . .
C108 C 0.5557(6) 0.0301(4) 0.7939(4) 0.074(3) Uani 1 1 d . U . . .
C109 C 0.6065(7) 0.0391(4) 0.8524(4) 0.089(3) Uani 1 1 d . U . . .
H10H H 0.6597 0.0498 0.8605 0.107 Uiso 1 1 calc R U . . .
C110 C 0.5768(6) 0.0321(4) 0.8970(4) 0.086(3) Uani 1 1 d . U . . .
H11A H 0.6104 0.0374 0.9359 0.103 Uiso 1 1 calc R U . . .
C111 C 0.5783(5) 0.0513(4) 0.7447(4) 0.069(2) Uani 1 1 d . U . . .
C112 C 0.5462(6) 0.0289(4) 0.6879(4) 0.076(3) Uani 1 1 d . U . . .
H11B H 0.5189 -0.0054 0.6815 0.092 Uiso 1 1 calc R U . . .
C113 C 0.5550(5) 0.0571(4) 0.6430(4) 0.074(3) Uani 1 1 d . U . . .
H11C H 0.5315 0.0430 0.6049 0.089 Uiso 1 1 calc R U . . .
C114 C 0.5979(5) 0.1069(4) 0.6510(4) 0.070(2) Uani 1 1 d . U . . .
C115 C 0.6304(6) 0.1252(4) 0.7059(4) 0.077(3) Uani 1 1 d . U . . .
H11D H 0.6594 0.1588 0.7124 0.092 Uiso 1 1 calc R U . . .
C116 C 0.6238(6) 0.0978(4) 0.7529(4) 0.075(3) Uani 1 1 d . U . . .
H11E H 0.6507 0.1111 0.7908 0.090 Uiso 1 1 calc R U . . .
C117 C 0.5936(6) 0.1457(4) 0.6020(4) 0.073(3) Uani 1 1 d . U . . .
C118 C 0.5228(6) 0.1486(5) 0.5556(4) 0.079(3) Uani 1 1 d . U . . .
H11F H 0.4855 0.1196 0.5498 0.095 Uiso 1 1 calc R U . . .
C119 C 0.5060(6) 0.1923(4) 0.5184(4) 0.073(3) Uani 1 1 d . U . . .
H11G H 0.4569 0.1940 0.4876 0.087 Uiso 1 1 calc R U . . .
C120 C 0.5616(6) 0.2349(5) 0.5256(4) 0.074(3) Uani 1 1 d . U . . .
C121 C 0.6343(6) 0.2273(5) 0.5689(4) 0.079(3) Uani 1 1 d . U . . .
H12B H 0.6750 0.2534 0.5726 0.095 Uiso 1 1 calc R U . . .
C122 C 0.6490(6) 0.1842(4) 0.6059(4) 0.076(3) Uani 1 1 d . U . . .
H12C H 0.6993 0.1810 0.6351 0.091 Uiso 1 1 calc R U . . .
C1S C 0.4277(10) 0.8909(6) 0.5748(10) 0.252(9) Uani 1 1 d D U . . .
H1SA H 0.4123 0.8620 0.5445 0.302 Uiso 1 1 calc R U . . .
H1SB H 0.3966 0.8847 0.6005 0.302 Uiso 1 1 calc R U . . .
C2S C 0.0255(7) 0.7775(6) 0.8675(5) 0.151(5) Uani 1 1 d D U . . .
H2SA H 0.0651 0.7546 0.8585 0.181 Uiso 1 1 calc R U . . .
H2SB H 0.0104 0.7584 0.8977 0.181 Uiso 1 1 calc R U . . .
C3S C 0.2165(12) 0.0452(8) 0.6633(9) 0.254(9) Uani 1 1 d D U . . .
H3SA H 0.2132 0.0583 0.7005 0.305 Uiso 1 1 calc R U . . .
H3SB H 0.2288 0.0768 0.6424 0.305 Uiso 1 1 calc R U . . .
Cl1 Cl 0.5309(3) 0.8825(3) 0.6167(3) 0.251(3) Uani 1 1 d D U . . .
Cl2 Cl 0.4032(5) 0.9540(2) 0.5427(4) 0.381(6) Uani 1 1 d D U . . .
Cl3 Cl -0.0516(4) 0.7863(3) 0.8096(3) 0.261(3) Uani 1 1 d D U . . .
Cl4 Cl 0.0648(4) 0.8427(3) 0.8921(2) 0.241(3) Uani 1 1 d D U . . .
Cl5 Cl 0.2859(6) -0.0076(5) 0.6740(7) 0.503(10) Uani 1 1 d D U . . .
Cl6 Cl 0.1325(8) 0.0133(7) 0.6230(9) 0.606(13) Uani 1 1 d D U . . .

loop_
_atom_site_aniso_label
_atom_site_aniso_U_11
_atom_site_aniso_U_22
_atom_site_aniso_U_33
_atom_site_aniso_U_23
_atom_site_aniso_U_13
_atom_site_aniso_U_12
C1 0.073(5) 0.085(5) 0.047(4) -0.009(4) 0.030(3) -0.008(4)
C2 0.088(6) 0.086(5) 0.052(5) -0.005(4) 0.038(4) -0.004(4)
C3 0.077(6) 0.083(5) 0.056(5) -0.006(4) 0.040(4) -0.008(4)
C4 0.081(6) 0.081(5) 0.067(5) -0.005(4) 0.044(4) -0.005(4)
C5 0.093(7) 0.093(6) 0.081(6) -0.006(5) 0.040(5) -0.015(5)
C6 0.092(7) 0.094(6) 0.078(6) -0.007(5) 0.042(5) -0.002(5)
C7 0.074(6) 0.090(5) 0.056(5) -0.010(4) 0.038(4) -0.008(4)
C8 0.075(6) 0.097(5) 0.053(5) -0.006(4) 0.032(4) -0.005(4)
C9 0.066(5) 0.091(5) 0.045(4) -0.012(4) 0.029(4) -0.001(4)
C10 0.065(5) 0.091(6) 0.048(5) -0.009(4) 0.026(4) -0.003(4)
C11 0.058(5) 0.098(5) 0.052(5) -0.014(4) 0.029(4) 0.003(4)
C12 0.074(6) 0.114(6) 0.045(5) -0.014(4) 0.023(5) -0.004(5)
C13 0.073(6) 0.102(6) 0.050(5) -0.011(4) 0.028(4) -0.009(5)
C14 0.090(6) 0.073(6) 0.072(5) -0.006(4) 0.037(4) -0.017(4)
C15 0.113(7) 0.083(7) 0.081(6) 0.013(5) 0.024(5) -0.024(6)
C16 0.121(8) 0.114(8) 0.095(7) 0.024(6) 0.016(6) -0.043(6)
C17 0.080(6) 0.085(6) 0.080(5) 0.007(4) 0.032(4) -0.007(5)
C18 0.082(6) 0.079(6) 0.085(6) -0.003(5) 0.034(5) -0.009(5)
C20 0.089(7) 0.073(5) 0.079(5) -0.001(4) 0.028(5) -0.012(5)
C21 0.114(8) 0.073(6) 0.080(5) 0.000(4) 0.034(5) -0.018(5)
C22 0.122(9) 0.068(5) 0.080(6) -0.002(4) 0.037(6) -0.009(5)
C23 0.089(7) 0.072(5) 0.082(5) 0.002(4) 0.041(5) -0.005(5)
C24 0.107(8) 0.070(6) 0.085(5) -0.002(4) 0.038(5) -0.001(5)
C25 0.099(8) 0.074(5) 0.076(6) 0.000(4) 0.026(5) -0.004(5)
C26 0.076(6) 0.071(6) 0.077(5) -0.004(4) 0.033(4) -0.009(5)
C27 0.107(7) 0.083(7) 0.068(5) 0.001(5) 0.033(5) -0.031(6)
C28 0.095(7) 0.103(7) 0.070(5) -0.008(5) 0.033(5) -0.023(6)
C29 0.090(7) 0.082(7) 0.079(5) -0.001(5) 0.030(5) -0.020(5)
C30 0.097(7) 0.083(7) 0.084(5) -0.001(5) 0.036(5) -0.017(6)
C31 0.121(8) 0.080(7) 0.080(6) -0.012(5) 0.044(6) -0.033(6)
C32 0.097(7) 0.089(7) 0.077(6) 0.006(5) 0.033(5) -0.014(5)
C33 0.098(7) 0.112(8) 0.088(7) -0.010(6) 0.043(5) -0.017(6)
C34 0.093(6) 0.111(8) 0.072(7) 0.001(6) 0.039(5) -0.010(5)
C35 0.090(6) 0.096(6) 0.060(6) 0.011(5) 0.035(5) -0.012(5)
C36 0.110(7) 0.105(7) 0.085(7) 0.004(5) 0.050(6) -0.024(5)
C37 0.112(7) 0.098(7) 0.092(7) 0.002(6) 0.044(6) -0.020(6)
C38 0.088(6) 0.107(6) 0.056(6) 0.006(5) 0.035(5) -0.011(4)
C39 0.082(6) 0.111(6) 0.072(7) 0.011(5) 0.018(5) -0.013(5)
C40 0.090(6) 0.106(7) 0.074(7) -0.004(6) 0.014(5) -0.015(5)
C41 0.081(6) 0.102(6) 0.065(6) -0.008(5) 0.025(5) -0.013(5)
C42 0.088(7) 0.116(7) 0.081(8) 0.000(6) 0.031(6) -0.014(5)
C43 0.095(6) 0.111(7) 0.084(8) 0.000(6) 0.038(6) -0.016(5)
C44 0.091(7) 0.078(6) 0.080(6) -0.006(5) 0.038(5) -0.012(5)
C45 0.079(6) 0.110(6) 0.065(5) -0.004(5) 0.029(4) -0.010(5)
C46 0.095(7) 0.105(6) 0.062(6) -0.007(5) 0.036(5) -0.006(5)
C47 0.096(7) 0.114(7) 0.064(5) -0.005(5) 0.035(5) 0.004(6)
C48 0.076(7) 0.119(7) 0.059(5) -0.004(4) 0.029(4) 0.009(5)
C49 0.088(7) 0.129(7) 0.065(6) -0.004(5) 0.022(5) 0.000(6)
C50 0.098(7) 0.131(8) 0.069(5) -0.005(5) 0.028(5) -0.011(6)
C51 0.066(6) 0.113(7) 0.058(4) -0.013(4) 0.031(4) 0.013(5)
C52 0.071(6) 0.125(8) 0.048(5) -0.011(5) 0.017(5) -0.002(5)
C53 0.090(7) 0.128(8) 0.049(5) -0.015(5) 0.029(5) 0.000(6)
C54 0.074(6) 0.101(7) 0.052(4) -0.006(4) 0.023(4) 0.015(5)
C55 0.084(7) 0.119(8) 0.060(5) -0.012(5) 0.023(5) -0.003(6)
C56 0.088(7) 0.127(9) 0.068(5) -0.008(5) 0.029(5) -0.007(6)
C57 0.088(7) 0.092(6) 0.049(5) -0.013(5) 0.022(5) -0.002(5)
C58 0.130(9) 0.103(7) 0.074(7) -0.016(5) 0.054(7) -0.002(6)
C59 0.138(9) 0.089(6) 0.081(7) -0.005(5) 0.053(7) 0.007(6)
C60 0.090(6) 0.082(6) 0.045(5) -0.003(5) 0.021(5) 0.006(5)
C61 0.139(9) 0.101(7) 0.076(7) -0.010(6) 0.053(7) -0.012(6)
C62 0.159(10) 0.107(7) 0.071(6) -0.013(5) 0.056(7) -0.011(6)
C63 0.078(6) 0.082(6) 0.051(5) 0.000(4) 0.014(4) 0.000(5)
C64 0.087(6) 0.100(7) 0.059(5) -0.009(5) 0.033(5) -0.019(5)
C65 0.077(5) 0.076(6) 0.044(4) -0.001(4) 0.022(4) -0.006(4)
C66 0.075(5) 0.078(6) 0.060(5) -0.006(4) 0.025(4) -0.009(4)
C67 0.094(7) 0.091(7) 0.076(6) -0.014(5) 0.031(5) -0.007(5)
C68 0.082(6) 0.089(7) 0.066(6) -0.014(5) 0.023(5) -0.004(5)
C69 0.065(5) 0.078(6) 0.060(5) -0.006(4) 0.023(4) -0.007(4)
C70 0.065(5) 0.067(5) 0.049(4) 0.003(4) 0.018(4) 0.001(4)
C71 0.066(5) 0.071(6) 0.055(5) -0.006(4) 0.022(4) -0.008(4)
C72 0.070(6) 0.069(6) 0.068(5) 0.001(4) 0.030(4) -0.003(4)
C73 0.067(6) 0.078(6) 0.073(5) -0.004(5) 0.032(4) -0.008(5)
C74 0.073(6) 0.087(7) 0.070(6) -0.010(5) 0.030(5) -0.010(5)
C75 0.070(6) 0.077(6) 0.070(5) -0.002(4) 0.032(4) -0.010(5)
C76 0.064(6) 0.115(8) 0.071(5) -0.010(5) 0.024(5) -0.019(5)
C77 0.070(6) 0.102(7) 0.072(5) -0.002(5) 0.032(5) -0.017(5)
C78 0.067(6) 0.070(6) 0.069(5) -0.004(4) 0.030(4) -0.004(5)
C79 0.114(8) 0.118(8) 0.086(6) -0.029(6) 0.058(6) -0.043(7)
C80 0.097(7) 0.108(8) 0.087(6) -0.028(5) 0.053(6) -0.029(6)
C81 0.077(6) 0.069(6) 0.078(5) -0.010(5) 0.036(4) -0.017(5)
C82 0.084(6) 0.097(8) 0.078(5) -0.001(5) 0.042(5) -0.002(5)
C83 0.089(6) 0.085(7) 0.081(5) -0.010(5) 0.042(4) -0.004(5)
C84 0.083(6) 0.077(6) 0.069(5) -0.010(5) 0.038(4) -0.010(5)
C85 0.093(6) 0.093(7) 0.079(5) -0.017(5) 0.038(5) -0.022(5)
C86 0.082(6) 0.100(8) 0.073(5) -0.017(5) 0.040(4) -0.026(5)
C87 0.091(6) 0.083(7) 0.072(5) -0.010(5) 0.039(4) -0.012(5)
C88 0.087(6) 0.088(7) 0.079(6) -0.005(5) 0.042(5) -0.005(5)
C89 0.102(6) 0.093(7) 0.067(5) -0.008(5) 0.050(5) -0.004(5)
C90 0.092(6) 0.091(6) 0.066(5) -0.019(4) 0.050(4) 0.001(5)
C91 0.106(7) 0.103(7) 0.059(5) -0.015(5) 0.040(5) -0.015(5)
C92 0.094(7) 0.099(7) 0.071(5) -0.011(5) 0.040(5) -0.015(5)
C93 0.094(7) 0.101(6) 0.074(6) -0.009(5) 0.050(5) 0.000(5)
C94 0.099(7) 0.101(6) 0.061(6) -0.005(5) 0.049(5) 0.002(5)
C95 0.099(6) 0.099(6) 0.062(6) -0.004(5) 0.030(5) 0.004(5)
C96 0.100(6) 0.090(6) 0.049(6) 0.010(5) 0.030(5) 0.001(5)
C97 0.114(7) 0.104(6) 0.049(6) 0.001(5) 0.031(5) 0.008(5)
C98 0.109(7) 0.088(6) 0.070(6) -0.006(5) 0.045(5) -0.002(5)
C99 0.101(6) 0.093(6) 0.041(5) 0.010(5) 0.021(5) 0.007(4)
C100 0.094(7) 0.093(6) 0.062(7) 0.002(5) 0.029(5) -0.002(5)
C101 0.098(6) 0.079(6) 0.053(6) -0.001(5) 0.024(5) -0.003(5)
C102 0.092(6) 0.082(6) 0.055(5) 0.008(5) 0.018(5) 0.003(5)
C103 0.095(7) 0.093(7) 0.065(6) -0.006(5) 0.026(5) 0.001(5)
C104 0.099(6) 0.091(7) 0.054(6) 0.000(5) 0.026(5) 0.008(5)
C105 0.086(6) 0.077(6) 0.055(5) 0.008(4) 0.019(4) 0.002(5)
C106 0.080(6) 0.083(7) 0.062(5) 0.001(5) 0.020(4) 0.001(5)
C107 0.084(6) 0.081(7) 0.058(5) -0.007(5) 0.018(4) -0.005(5)
C108 0.078(6) 0.085(7) 0.058(4) -0.007(4) 0.021(4) 0.000(5)
C109 0.099(6) 0.105(8) 0.056(5) -0.001(5) 0.019(4) -0.012(6)
C110 0.083(6) 0.115(8) 0.052(5) 0.007(5) 0.013(4) -0.002(5)
C111 0.066(6) 0.079(6) 0.058(4) 0.004(4) 0.017(4) 0.014(4)
C112 0.088(7) 0.084(6) 0.058(5) -0.003(4) 0.026(5) 0.006(5)
C113 0.069(6) 0.092(6) 0.053(5) 0.001(4) 0.012(5) 0.010(5)
C114 0.064(6) 0.090(6) 0.056(4) -0.006(4) 0.021(4) 0.007(4)
C115 0.082(7) 0.089(6) 0.056(5) -0.007(4) 0.021(5) -0.004(5)
C116 0.083(7) 0.083(6) 0.058(5) -0.006(4) 0.021(5) -0.001(5)
C117 0.063(6) 0.100(6) 0.052(5) -0.006(4) 0.015(4) 0.002(4)
C118 0.074(6) 0.103(7) 0.057(5) -0.007(5) 0.020(4) 0.000(5)
C119 0.067(6) 0.102(6) 0.045(5) -0.007(4) 0.013(4) -0.001(4)
C120 0.071(6) 0.103(6) 0.047(5) -0.010(4) 0.020(4) 0.000(4)
C121 0.065(5) 0.114(7) 0.059(6) 0.000(5) 0.022(4) -0.004(5)
C122 0.062(6) 0.104(7) 0.058(6) 0.000(5) 0.016(5) 0.000(5)
C1S 0.222(13) 0.157(12) 0.38(2) -0.073(12) 0.112(13) -0.010(10)
C2S 0.114(9) 0.228(12) 0.105(9) -0.006(8) 0.029(7) -0.024(8)
C3S 0.332(19) 0.27(2) 0.199(19) 0.060(16) 0.135(16) 0.063(15)
Cl1 0.197(5) 0.280(6) 0.287(7) -0.157(5) 0.098(5) -0.076(4)
Cl2 0.378(9) 0.116(4) 0.477(13) -0.038(6) -0.073(9) 0.022(5)
Cl3 0.234(6) 0.275(6) 0.200(5) 0.070(5) -0.019(4) -0.120(5)
Cl4 0.242(6) 0.318(7) 0.186(5) -0.095(5) 0.104(4) -0.088(5)
Cl5 0.369(12) 0.360(12) 0.62(2) -0.120(13) -0.032(13) 0.059(9)
Cl6 0.405(15) 0.54(2) 0.71(3) 0.126(19) -0.023(16) 0.014(14)

loop_
_atom_type_symbol
_atom_type_description
_atom_type_scat_dispersion_real
_atom_type_scat_dispersion_imag
_atom_type_scat_source
C C 0.0181 0.0091 'International Tables Vol C Tables 4.2.6.8 and 6.1.1.4'
H H 0.0000 0.0000 'International Tables Vol C Tables 4.2.6.8 and 6.1.1.4'
Cl Cl 0.3639 0.7018 'International Tables Vol C Tables 4.2.6.8 and 6.1.1.4'

loop_
_geom_angle_atom_site_label_1
_geom_angle_atom_site_label_2
_geom_angle_atom_site_label_3
_geom_angle
_geom_angle_site_symmetry_1
_geom_angle_site_symmetry_3
_geom_angle_publ_flag
C65 C1 C2 115.0(7) . . ?
C65 C1 C70 100.1(7) . . ?
C2 C1 C70 112.1(8) . . ?
C65 C1 C9 118.7(8) . . ?
C2 C1 C9 102.5(8) . . ?
C70 C1 C9 108.6(7) . . ?
C3 C2 C7 123.0(10) . . ?
C3 C2 C1 128.1(9) . . ?
C7 C2 C1 108.8(9) . . ?
C2 C3 C4 121.2(10) . . ?
C2 C3 H3A 119.4 . . ?
C4 C3 H3A 119.4 . . ?
C5 C4 C3 116.1(10) . . ?
C5 C4 C14 123.0(10) . . ?
C3 C4 C14 120.6(10) . . ?
C6 C5 C4 123.6(11) . . ?
C6 C5 H5A 118.2 . . ?
C4 C5 H5A 118.2 . . ?
C5 C6 C7 119.1(11) . . ?
C5 C6 H6A 120.5 . . ?
C7 C6 H6A 120.5 . . ?
C2 C7 C6 116.9(10) . . ?
C2 C7 C8 110.7(9) . . ?
C6 C7 C8 132.3(10) . . ?
C13 C8 C9 120.7(10) . . ?
C13 C8 C7 131.5(10) . . ?
C9 C8 C7 107.8(9) . . ?
C10 C9 C8 120.2(9) . . ?
C10 C9 C1 129.8(9) . . ?
C8 C9 C1 109.7(9) . . ?
C9 C10 C11 122.5(10) . . ?
C9 C10 H10A 118.7 . . ?
C11 C10 H10A 118.7 . . ?
C10 C11 C12 115.5(10) . . ?
C10 C11 C120 124.3(10) . . ?
C12 C11 C120 120.1(9) . . ?
C13 C12 C11 123.5(9) . . ?
C13 C12 H12A 118.2 . . ?
C11 C12 H12A 118.2 . . ?
C8 C13 C12 117.5(10) . . ?
C8 C13 H13A 121.2 . . ?
C12 C13 H13A 121.2 . . ?
C15 C14 C44 114.9(10) . . ?
C15 C14 C4 123.7(10) . . ?
C44 C14 C4 120.7(10) . . ?
C14 C15 C16 127.9(11) . . ?
C14 C15 H15A 116.0 . . ?
C16 C15 H15A 116.0 . . ?
C15 C16 C17 117.0(11) . . ?
C15 C16 H16A 121.5 . . ?
C17 C16 H16A 121.5 . . ?
C16 C17 C18 118.8(10) . . ?
C16 C17 C20 119.1(10) . . ?
C18 C17 C20 121.5(9) . . ?
C44 C18 C17 119.1(10) . . ?
C44 C18 H18A 120.5 . . ?
C17 C18 H18A 120.5 . . ?
C21 C20 C25 118.4(10) . . ?
C21 C20 C17 120.1(10) . . ?
C25 C20 C17 121.4(10) . . ?
C22 C21 C20 120.3(10) . . ?
C22 C21 H21A 119.9 . . ?
C20 C21 H21A 119.9 . . ?
C21 C22 C23 122.7(11) . . ?
C21 C22 H22A 118.6 . . ?
C23 C22 H22A 118.6 . . ?
C24 C23 C22 115.5(10) . . ?
C24 C23 C26 125.5(9) . . ?
C22 C23 C26 118.7(10) . . ?
C25 C24 C23 120.8(10) . . ?
C25 C24 H24A 119.6 . . ?
C23 C24 H24A 119.6 . . ?
C24 C25 C20 122.2(11) . . ?
C24 C25 H25A 118.9 . . ?
C20 C25 H25A 118.9 . . ?
C27 C26 C31 118.0(10) . . ?
C27 C26 C23 122.8(9) . . ?
C31 C26 C23 118.6(9) . . ?
C26 C27 C28 121.2(10) . . ?
C26 C27 H27A 119.4 . . ?
C28 C27 H27A 119.4 . . ?
C29 C28 C27 121.7(10) . . ?
C29 C28 H28A 119.2 . . ?
C27 C28 H28A 119.2 . . ?
C28 C29 C30 116.1(10) . . ?
C28 C29 C32 119.5(10) . . ?
C30 C29 C32 120.3(10) . . ?
C31 C30 C29 124.2(10) . . ?
C31 C30 H30A 117.9 . . ?
C29 C30 H30A 117.9 . . ?
C30 C31 C26 117.9(10) . . ?
C30 C31 H31A 121.0 . . ?
C26 C31 H31A 121.0 . . ?
C33 C32 C37 113.6(11) . . ?
C33 C32 C29 122.2(10) . . ?
C37 C32 C29 121.8(11) . . ?
C34 C33 C32 121.0(12) . . ?
C34 C33 H33A 119.5 . . ?
C32 C33 H33A 119.5 . . ?
C33 C34 C35 122.8(12) . . ?
C33 C34 H34A 118.6 . . ?
C35 C34 H34A 118.6 . . ?
C34 C35 C36 117.5(12) . . ?
C34 C35 C38 123.7(11) . . ?
C36 C35 C38 116.1(11) . . ?
C37 C36 C35 118.4(12) . . ?
C37 C36 H36A 120.8 . . ?
C35 C36 H36A 120.8 . . ?
C36 C37 C32 123.2(12) . . ?
C36 C37 H37A 118.4 . . ?
C32 C37 H37A 118.4 . . ?
C39 C38 C43 116.4(11) . . ?
C39 C38 C35 118.0(10) . . ?
C43 C38 C35 123.3(11) . . ?
C40 C39 C38 119.4(11) . . ?
C40 C39 H39A 120.3 . . ?
C38 C39 H39A 120.3 . . ?
C39 C40 C41 123.8(11) . . ?
C39 C40 H40A 118.1 . . ?
C41 C40 H40A 118.1 . . ?
C40 C41 C42 115.6(11) . . ?
C40 C41 C45 118.1(10) . . ?
C42 C41 C45 122.8(10) . . ?
C43 C42 C41 119.3(11) . . ?
C43 C42 H42A 120.3 . . ?
C41 C42 H42A 120.3 . . ?
C42 C43 C38 124.3(12) . . ?
C42 C43 H43A 117.8 . . ?
C38 C43 H43A 117.8 . . ?
C18 C44 C14 122.3(10) . . ?
C18 C44 H44A 118.9 . . ?
C14 C44 H44A 118.9 . . ?
C46 C45 C50 118.6(11) . . ?
C46 C45 C41 122.5(10) . . ?
C50 C45 C41 117.5(11) . . ?
C47 C46 C45 123.0(11) . . ?
C47 C46 H46A 118.5 . . ?
C45 C46 H46A 118.5 . . ?
C46 C47 C48 118.1(11) . . ?
C46 C47 H47A 120.9 . . ?
C48 C47 H47A 120.9 . . ?
C49 C48 C47 119.4(11) . . ?
C49 C48 C51 118.8(10) . . ?
C47 C48 C51 120.5(11) . . ?
C50 C49 C48 120.8(11) . . ?
C50 C49 H49A 119.6 . . ?
C48 C49 H49A 119.6 . . ?
C49 C50 C45 119.5(12) . . ?
C49 C50 H50A 120.3 . . ?
C45 C50 H50A 120.3 . . ?
C52 C51 C56 114.9(10) . . ?
C52 C51 C48 120.5(10) . . ?
C56 C51 C48 123.6(11) . . ?
C51 C52 C53 123.8(10) . . ?
C51 C52 H52A 118.1 . . ?
C53 C52 H52A 118.1 . . ?
C54 C53 C52 116.2(10) . . ?
C54 C53 H53A 121.9 . . ?
C52 C53 H53A 121.9 . . ?
C55 C54 C53 122.1(10) . . ?
C55 C54 C57 120.2(9) . . ?
C53 C54 C57 117.5(10) . . ?
C56 C55 C54 117.7(10) . . ?
C56 C55 H55A 121.1 . . ?
C54 C55 H55A 121.1 . . ?
C55 C56 C51 124.4(11) . . ?
C55 C56 H56A 117.8 . . ?
C51 C56 H56A 117.8 . . ?
C62 C57 C58 115.6(10) . . ?
C62 C57 C54 122.5(10) . . ?
C58 C57 C54 121.1(10) . . ?
C57 C58 C59 122.9(11) . . ?
C57 C58 H58A 118.5 . . ?
C59 C58 H58A 118.5 . . ?
C60 C59 C58 120.1(11) . . ?
C60 C59 H59A 119.9 . . ?
C58 C59 H59A 119.9 . . ?
C59 C60 C61 117.2(10) . . ?
C59 C60 C63 121.5(10) . . ?
C61 C60 C63 121.3(10) . . ?
C60 C61 C62 120.4(11) . . ?
C60 C61 H61A 119.8 . . ?
C62 C61 H61A 119.8 . . ?
C57 C62 C61 123.5(12) . . ?
C57 C62 H62A 118.3 . . ?
C61 C62 H62A 118.3 . . ?
C68 C63 C64 118.8(10) . . ?
C68 C63 C60 119.5(9) . . ?
C64 C63 C60 121.5(9) . . ?
C65 C64 C63 120.2(10) . . ?
C65 C64 H64A 119.9 . . ?
C63 C64 H64A 119.9 . . ?
C66 C65 C64 120.6(9) . . ?
C66 C65 C1 112.2(8) . . ?
C64 C65 C1 127.0(9) . . ?
C65 C66 C67 120.2(9) . . ?
C65 C66 C69 109.1(9) . . ?
C67 C66 C69 130.7(9) . . ?
C68 C67 C66 117.7(10) . . ?
C68 C67 H67A 121.1 . . ?
C66 C67 H67A 121.1 . . ?
C63 C68 C67 122.4(10) . . ?
C63 C68 H68A 118.8 . . ?
C67 C68 H68A 118.8 . . ?
C74 C69 C70 120.0(9) . . ?
C74 C69 C66 132.7(9) . . ?
C70 C69 C66 107.2(8) . . ?
C71 C70 C69 121.4(9) . . ?
C71 C70 C1 127.2(8) . . ?
C69 C70 C1 111.3(8) . . ?
C70 C71 C72 118.7(9) . . ?
C70 C71 H71A 120.6 . . ?
C72 C71 H71A 120.6 . . ?
C73 C72 C71 119.7(9) . . ?
C73 C72 C75 122.5(9) . . ?
C71 C72 C75 117.6(9) . . ?
C72 C73 C74 120.5(9) . . ?
C72 C73 H73A 119.7 . . ?
C74 C73 H73A 119.7 . . ?
C69 C74 C73 119.5(9) . . ?
C69 C74 H74A 120.2 . . ?
C73 C74 H74A 120.2 . . ?
C80 C75 C76 116.8(10) . . ?
C80 C75 C72 122.8(9) . . ?
C76 C75 C72 120.3(9) . . ?
C75 C76 C77 122.0(10) . . ?
C75 C76 H76A 119.0 . . ?
C77 C76 H76A 119.0 . . ?
C78 C77 C76 119.9(9) . . ?
C78 C77 H77A 120.1 . . ?
C76 C77 H77A 120.1 . . ?
C77 C78 C79 117.5(9) . . ?
C77 C78 C81 119.9(9) . . ?
C79 C78 C81 122.4(9) . . ?
C80 C79 C78 120.5(10) . . ?
C80 C79 H79A 119.7 . . ?
C78 C79 H79A 119.7 . . ?
C75 C80 C79 123.0(10) . . ?
C75 C80 H80A 118.5 . . ?
C79 C80 H80A 118.5 . . ?
C82 C81 C86 117.5(10) . . ?
C82 C81 C78 122.9(10) . . ?
C86 C81 C78 119.1(9) . . ?
C81 C82 C83 120.4(10) . . ?
C81 C82 H82A 119.8 . . ?
C83 C82 H82A 119.8 . . ?
C84 C83 C82 123.1(11) . . ?
C84 C83 H83A 118.4 . . ?
C82 C83 H83A 118.4 . . ?
C83 C84 C85 116.4(10) . . ?
C83 C84 C87 125.0(10) . . ?
C85 C84 C87 117.6(10) . . ?
C86 C85 C84 121.4(10) . . ?
C86 C85 H85A 119.3 . . ?
C84 C85 H85A 119.3 . . ?
C85 C86 C81 121.0(10) . . ?
C85 C86 H86A 119.5 . . ?
C81 C86 H86A 119.5 . . ?
C88 C87 C92 116.2(10) . . ?
C88 C87 C84 120.1(10) . . ?
C92 C87 C84 122.5(10) . . ?
C89 C88 C87 121.5(11) . . ?
C89 C88 H88A 119.2 . . ?
C87 C88 H88A 119.2 . . ?
C88 C89 C90 119.1(10) . . ?
C88 C89 H89A 120.4 . . ?
C90 C89 H89A 120.4 . . ?
C91 C90 C89 118.4(11) . . ?
C91 C90 C93 118.6(11) . . ?
C89 C90 C93 120.9(10) . . ?
C92 C91 C90 121.9(11) . . ?
C92 C91 H91A 119.1 . . ?
C90 C91 H91A 119.1 . . ?
C91 C92 C87 121.1(11) . . ?
C91 C92 H92A 119.4 . . ?
C87 C92 H92A 119.4 . . ?
C94 C93 C98 115.3(11) . . ?
C94 C93 C90 119.2(10) . . ?
C98 C93 C90 123.5(11) . . ?
C95 C94 C93 121.2(11) . . ?
C95 C94 H94A 119.4 . . ?
C93 C94 H94A 119.4 . . ?
C96 C95 C94 123.3(12) . . ?
C96 C95 H95A 118.4 . . ?
C94 C95 H95A 118.4 . . ?
C95 C96 C97 113.4(11) . . ?
C95 C96 C99 121.2(10) . . ?
C97 C96 C99 121.3(11) . . ?
C98 C97 C96 123.6(11) . . ?
C98 C97 H97A 118.2 . . ?
C96 C97 H97A 118.2 . . ?
C97 C98 C93 119.7(11) . . ?
C97 C98 H98A 120.1 . . ?
C93 C98 H98A 120.1 . . ?
C100 C99 C104 117.4(11) . . ?
C100 C99 C96 121.4(11) . . ?
C104 C99 C96 118.5(10) . . ?
C101 C100 C99 120.2(11) . . ?
C101 C100 H10B 119.9 . . ?
C99 C100 H10B 119.9 . . ?
C100 C101 C102 122.0(10) . . ?
C100 C101 H10C 119.0 . . ?
C102 C101 H10C 119.0 . . ?
C101 C102 C103 117.2(10) . . ?
C101 C102 C105 122.9(10) . . ?
C103 C102 C105 118.8(10) . . ?
C104 C103 C102 119.9(11) . . ?
C104 C103 H10D 120.1 . . ?
C102 C103 H10D 120.1 . . ?
C103 C104 C99 122.1(11) . . ?
C103 C104 H10E 119.0 . . ?
C99 C104 H10E 119.0 . . ?
C110 C105 C106 119.2(10) . . ?
C110 C105 C102 120.2(10) . . ?
C106 C105 C102 119.1(10) . . ?
C107 C106 C105 119.7(10) . . ?
C107 C106 H10F 120.2 . . ?
C105 C106 H10F 120.2 . . ?
C108 C107 C106 122.5(10) . . ?
C108 C107 H10G 118.8 . . ?
C106 C107 H10G 118.8 . . ?
C107 C108 C109 117.5(10) . . ?
C107 C108 C111 121.7(9) . . ?
C109 C108 C111 120.2(9) . . ?
C110 C109 C108 119.3(10) . . ?
C110 C109 H10H 120.4 . . ?
C108 C109 H10H 120.4 . . ?
C105 C110 C109 120.7(10) . . ?
C105 C110 H11A 119.6 . . ?
C109 C110 H11A 119.6 . . ?
C116 C111 C112 118.6(10) . . ?
C116 C111 C108 118.7(9) . . ?
C112 C111 C108 122.2(9) . . ?
C113 C112 C111 119.2(10) . . ?
C113 C112 H11B 120.4 . . ?
C111 C112 H11B 120.4 . . ?
C112 C113 C114 122.0(10) . . ?
C112 C113 H11C 119.0 . . ?
C114 C113 H11C 119.0 . . ?
C115 C114 C113 116.7(10) . . ?
C115 C114 C117 118.9(10) . . ?
C113 C114 C117 122.9(9) . . ?
C114 C115 C116 123.5(10) . . ?
C114 C115 H11D 118.3 . . ?
C116 C115 H11D 118.3 . . ?
C111 C116 C115 119.7(10) . . ?
C111 C116 H11E 120.1 . . ?
C115 C116 H11E 120.1 . . ?
C122 C117 C118 118.2(10) . . ?
C122 C117 C114 122.7(9) . . ?
C118 C117 C114 118.0(10) . . ?
C119 C118 C117 121.4(10) . . ?
C119 C118 H11F 119.3 . . ?
C117 C118 H11F 119.3 . . ?
C118 C119 C120 119.9(10) . . ?
C118 C119 H11G 120.1 . . ?
C120 C119 H11G 120.1 . . ?
C121 C120 C119 116.4(10) . . ?
C121 C120 C11 124.9(10) . . ?
C119 C120 C11 118.3(9) . . ?
C122 C121 C120 122.4(10) . . ?
C122 C121 H12B 118.8 . . ?
C120 C121 H12B 118.8 . . ?
C117 C122 C121 121.1(10) . . ?
C117 C122 H12C 119.4 . . ?
C121 C122 H12C 119.4 . . ?
Cl2 C1S Cl1 114.6(10) . . ?
Cl2 C1S H1SA 108.6 . . ?
Cl1 C1S H1SA 108.6 . . ?
Cl2 C1S H1SB 108.6 . . ?
Cl1 C1S H1SB 108.6 . . ?
H1SA C1S H1SB 107.6 . . ?
Cl3 C2S Cl4 107.9(8) . . ?
Cl3 C2S H2SA 110.1 . . ?
Cl4 C2S H2SA 110.1 . . ?
Cl3 C2S H2SB 110.1 . . ?
Cl4 C2S H2SB 110.1 . . ?
H2SA C2S H2SB 108.4 . . ?
Cl6 C3S Cl5 102.1(12) . . ?
Cl6 C3S H3SA 111.4 . . ?
Cl5 C3S H3SA 111.4 . . ?
Cl6 C3S H3SB 111.4 . . ?
Cl5 C3S H3SB 111.4 . . ?
H3SA C3S H3SB 109.2 . . ?

loop_
_geom_bond_atom_site_label_1
_geom_bond_atom_site_label_2
_geom_bond_distance
_geom_bond_site_symmetry_2
_geom_bond_publ_flag
C1 C65 1.524(12) . ?
C1 C2 1.530(13) . ?
C1 C70 1.535(12) . ?
C1 C9 1.543(12) . ?
C2 C3 1.334(12) . ?
C2 C7 1.406(12) . ?
C3 C4 1.404(12) . ?
C3 H3A 0.9500 . ?
C4 C5 1.403(13) . ?
C4 C14 1.484(13) . ?
C5 C6 1.367(13) . ?
C5 H5A 0.9500 . ?
C6 C7 1.413(13) . ?
C6 H6A 0.9500 . ?
C7 C8 1.466(13) . ?
C8 C13 1.361(12) . ?
C8 C9 1.414(12) . ?
C9 C10 1.336(12) . ?
C10 C11 1.384(12) . ?
C10 H10A 0.9500 . ?
C11 C12 1.424(13) . ?
C11 C120 1.486(13) . ?
C12 C13 1.377(12) . ?
C12 H12A 0.9500 . ?
C13 H13A 0.9500 . ?
C14 C15 1.341(13) . ?
C14 C44 1.397(12) . ?
C15 C16 1.355(13) . ?
C15 H15A 0.9500 . ?
C16 C17 1.408(13) . ?
C16 H16A 0.9500 . ?
C17 C18 1.412(13) . ?
C17 C20 1.502(13) . ?
C18 C44 1.393(12) . ?
C18 H18A 0.9500 . ?
C20 C21 1.373(13) . ?
C20 C25 1.389(13) . ?
C21 C22 1.355(13) . ?
C21 H21A 0.9500 . ?
C22 C23 1.417(13) . ?
C22 H22A 0.9500 . ?
C23 C24 1.414(13) . ?
C23 C26 1.504(13) . ?
C24 C25 1.348(13) . ?
C24 H24A 0.9500 . ?
C25 H25A 0.9500 . ?
C26 C27 1.364(12) . ?
C26 C31 1.414(13) . ?
C27 C28 1.374(12) . ?
C27 H27A 0.9500 . ?
C28 C29 1.370(13) . ?
C28 H28A 0.9500 . ?
C29 C30 1.373(13) . ?
C29 C32 1.481(14) . ?
C30 C31 1.363(13) . ?
C30 H30A 0.9500 . ?
C31 H31A 0.9500 . ?
C32 C33 1.404(13) . ?
C32 C37 1.412(14) . ?
C33 C34 1.342(13) . ?
C33 H33A 0.9500 . ?
C34 C35 1.358(13) . ?
C34 H34A 0.9500 . ?
C35 C36 1.390(14) . ?
C35 C38 1.496(14) . ?
C36 C37 1.366(14) . ?
C36 H36A 0.9500 . ?
C37 H37A 0.9500 . ?
C38 C39 1.388(14) . ?
C38 C43 1.393(13) . ?
C39 C40 1.383(14) . ?
C39 H39A 0.9500 . ?
C40 C41 1.405(13) . ?
C40 H40A 0.9500 . ?
C41 C42 1.417(14) . ?
C41 C45 1.464(14) . ?
C42 C43 1.363(14) . ?
C42 H42A 0.9500 . ?
C43 H43A 0.9500 . ?
C44 H44A 0.9500 . ?
C45 C46 1.386(13) . ?
C45 C50 1.412(13) . ?
C46 C47 1.378(13) . ?
C46 H46A 0.9500 . ?
C47 C48 1.415(13) . ?
C47 H47A 0.9500 . ?
C48 C49 1.408(14) . ?
C48 C51 1.497(14) . ?
C49 C50 1.386(14) . ?
C49 H49A 0.9500 . ?
C50 H50A 0.9500 . ?
C51 C52 1.374(13) . ?
C51 C56 1.394(13) . ?
C52 C53 1.408(13) . ?
C52 H52A 0.9500 . ?
C53 C54 1.389(12) . ?
C53 H53A 0.9500 . ?
C54 C55 1.373(13) . ?
C54 C57 1.526(13) . ?
C55 C56 1.361(13) . ?
C55 H55A 0.9500 . ?
C56 H56A 0.9500 . ?
C57 C62 1.333(13) . ?
C57 C58 1.351(13) . ?
C58 C59 1.426(14) . ?
C58 H58A 0.9500 . ?
C59 C60 1.335(12) . ?
C59 H59A 0.9500 . ?
C60 C61 1.388(13) . ?
C60 C63 1.508(13) . ?
C61 C62 1.391(14) . ?
C61 H61A 0.9500 . ?
C62 H62A 0.9500 . ?
C63 C68 1.344(12) . ?
C63 C64 1.391(12) . ?
C64 C65 1.371(12) . ?
C64 H64A 0.9500 . ?
C65 C66 1.358(12) . ?
C66 C67 1.397(12) . ?
C66 C69 1.484(12) . ?
C67 C68 1.392(12) . ?
C67 H67A 0.9500 . ?
C68 H68A 0.9500 . ?
C69 C74 1.360(12) . ?
C69 C70 1.398(11) . ?
C70 C71 1.378(11) . ?
C71 C72 1.398(11) . ?
C71 H71A 0.9500 . ?
C72 C73 1.393(12) . ?
C72 C75 1.518(13) . ?
C73 C74 1.401(12) . ?
C73 H73A 0.9500 . ?
C74 H74A 0.9500 . ?
C75 C80 1.314(12) . ?
C75 C76 1.375(12) . ?
C76 C77 1.425(13) . ?
C76 H76A 0.9500 . ?
C77 C78 1.339(12) . ?
C77 H77A 0.9500 . ?
C78 C79 1.401(12) . ?
C78 C81 1.499(13) . ?
C79 C80 1.389(13) . ?
C79 H79A 0.9500 . ?
C80 H80A 0.9500 . ?
C81 C82 1.363(12) . ?
C81 C86 1.386(13) . ?
C82 C83 1.413(13) . ?
C82 H82A 0.9500 . ?
C83 C84 1.325(13) . ?
C83 H83A 0.9500 . ?
C84 C85 1.411(13) . ?
C84 C87 1.475(13) . ?
C85 C86 1.380(13) . ?
C85 H85A 0.9500 . ?
C86 H86A 0.9500 . ?
C87 C88 1.411(13) . ?
C87 C92 1.424(13) . ?
C88 C89 1.386(12) . ?
C88 H88A 0.9500 . ?
C89 C90 1.409(13) . ?
C89 H89A 0.9500 . ?
C90 C91 1.377(13) . ?
C90 C93 1.493(14) . ?
C91 C92 1.346(13) . ?
C91 H91A 0.9500 . ?
C92 H92A 0.9500 . ?
C93 C94 1.392(13) . ?
C93 C98 1.394(14) . ?
C94 C95 1.367(13) . ?
C94 H94A 0.9500 . ?
C95 C96 1.347(13) . ?
C95 H95A 0.9500 . ?
C96 C97 1.411(13) . ?
C96 C99 1.485(14) . ?
C97 C98 1.357(13) . ?
C97 H97A 0.9500 . ?
C98 H98A 0.9500 . ?
C99 C100 1.387(13) . ?
C99 C104 1.412(13) . ?
C100 C101 1.378(13) . ?
C100 H10B 0.9500 . ?
C101 C102 1.399(13) . ?
C101 H10C 0.9500 . ?
C102 C103 1.413(13) . ?
C102 C105 1.488(13) . ?
C103 C104 1.362(12) . ?
C103 H10D 0.9500 . ?
C104 H10E 0.9500 . ?
C105 C110 1.385(13) . ?
C105 C106 1.392(12) . ?
C106 C107 1.374(12) . ?
C106 H10F 0.9500 . ?
C107 C108 1.372(12) . ?
C107 H10G 0.9500 . ?
C108 C109 1.435(12) . ?
C108 C111 1.496(13) . ?
C109 C110 1.391(13) . ?
C109 H10H 0.9500 . ?
C110 H11A 0.9500 . ?
C111 C116 1.369(12) . ?
C111 C112 1.427(12) . ?
C112 C113 1.356(12) . ?
C112 H11B 0.9500 . ?
C113 C114 1.411(13) . ?
C113 H11C 0.9500 . ?
C114 C115 1.352(12) . ?
C114 C117 1.508(13) . ?
C115 C116 1.374(12) . ?
C115 H11D 0.9500 . ?
C116 H11E 0.9500 . ?
C117 C122 1.348(13) . ?
C117 C118 1.396(12) . ?
C118 C119 1.365(12) . ?
C118 H11F 0.9500 . ?
C119 C120 1.408(13) . ?
C119 H11G 0.9500 . ?
C120 C121 1.392(12) . ?
C121 C122 1.351(12) . ?
C121 H12B 0.9500 . ?
C122 H12C 0.9500 . ?
C1S Cl2 1.709(15) . ?
C1S Cl1 1.808(15) . ?
C1S H1SA 0.9900 . ?
C1S H1SB 0.9900 . ?
C2S Cl3 1.632(11) . ?
C2S Cl4 1.752(13) . ?
C2S H2SA 0.9900 . ?
C2S H2SB 0.9900 . ?
C3S Cl6 1.689(16) . ?
C3S Cl5 1.746(16) . ?
C3S H3SA 0.9900 . ?
C3S H3SB 0.9900 . ?

loop_
_geom_torsion_atom_site_label_1
_geom_torsion_atom_site_label_2
_geom_torsion_atom_site_label_3
_geom_torsion_atom_site_label_4
_geom_torsion
_geom_torsion_site_symmetry_1
_geom_torsion_site_symmetry_2
_geom_torsion_site_symmetry_3
_geom_torsion_site_symmetry_4
_geom_torsion_publ_flag
C65 C1 C2 C3 41.2(13) . . . . ?
C70 C1 C2 C3 -72.3(12) . . . . ?
C9 C1 C2 C3 171.5(9) . . . . ?
C65 C1 C2 C7 -135.9(8) . . . . ?
C70 C1 C2 C7 110.6(8) . . . . ?
C9 C1 C2 C7 -5.6(9) . . . . ?
C7 C2 C3 C4 -1.9(14) . . . . ?
C1 C2 C3 C4 -178.6(8) . . . . ?
C2 C3 C4 C5 -1.3(13) . . . . ?
C2 C3 C4 C14 173.3(8) . . . . ?
C3 C4 C5 C6 3.0(14) . . . . ?
C14 C4 C5 C6 -171.5(9) . . . . ?
C4 C5 C6 C7 -1.4(15) . . . . ?
C3 C2 C7 C6 3.5(14) . . . . ?
C1 C2 C7 C6 -179.3(8) . . . . ?
C3 C2 C7 C8 -174.9(8) . . . . ?
C1 C2 C7 C8 2.3(10) . . . . ?
C5 C6 C7 C2 -1.9(14) . . . . ?
C5 C6 C7 C8 176.1(9) . . . . ?
C2 C7 C8 C13 -178.6(9) . . . . ?
C6 C7 C8 C13 3.4(17) . . . . ?
C2 C7 C8 C9 2.3(10) . . . . ?
C6 C7 C8 C9 -175.7(9) . . . . ?
C13 C8 C9 C10 -0.4(13) . . . . ?
C7 C8 C9 C10 178.8(8) . . . . ?
C13 C8 C9 C1 174.8(8) . . . . ?
C7 C8 C9 C1 -6.0(10) . . . . ?
C65 C1 C9 C10 -50.3(13) . . . . ?
C2 C1 C9 C10 -178.3(9) . . . . ?
C70 C1 C9 C10 62.9(12) . . . . ?
C65 C1 C9 C8 135.1(8) . . . . ?
C2 C1 C9 C8 7.1(9) . . . . ?
C70 C1 C9 C8 -111.7(8) . . . . ?
C8 C9 C10 C11 2.3(13) . . . . ?
C1 C9 C10 C11 -171.8(8) . . . . ?
C9 C10 C11 C12 -2.2(13) . . . . ?
C9 C10 C11 C120 173.0(8) . . . . ?
C10 C11 C12 C13 0.3(13) . . . . ?
C120 C11 C12 C13 -175.1(9) . . . . ?
C9 C8 C13 C12 -1.4(13) . . . . ?
C7 C8 C13 C12 179.6(9) . . . . ?
C11 C12 C13 C8 1.4(14) . . . . ?
C5 C4 C14 C15 -174.1(10) . . . . ?
C3 C4 C14 C15 11.7(15) . . . . ?
C5 C4 C14 C44 16.2(14) . . . . ?
C3 C4 C14 C44 -158.1(9) . . . . ?
C44 C14 C15 C16 -0.7(18) . . . . ?
C4 C14 C15 C16 -171.0(11) . . . . ?
C14 C15 C16 C17 2(2) . . . . ?
C15 C16 C17 C18 -2.4(16) . . . . ?
C15 C16 C17 C20 169.0(11) . . . . ?
C16 C17 C18 C44 1.5(15) . . . . ?
C20 C17 C18 C44 -169.6(9) . . . . ?
C16 C17 C20 C21 -33.3(15) . . . . ?
C18 C17 C20 C21 137.8(11) . . . . ?
C16 C17 C20 C25 151.1(11) . . . . ?
C18 C17 C20 C25 -37.8(15) . . . . ?
C25 C20 C21 C22 0.2(16) . . . . ?
C17 C20 C21 C22 -175.5(10) . . . . ?
C20 C21 C22 C23 1.2(17) . . . . ?
C21 C22 C23 C24 -0.9(15) . . . . ?
C21 C22 C23 C26 173.1(10) . . . . ?
C22 C23 C24 C25 -0.8(15) . . . . ?
C26 C23 C24 C25 -174.4(10) . . . . ?
C23 C24 C25 C20 2.3(17) . . . . ?
C21 C20 C25 C24 -2.0(16) . . . . ?
C17 C20 C25 C24 173.6(10) . . . . ?
C24 C23 C26 C27 -153.5(11) . . . . ?
C22 C23 C26 C27 33.1(15) . . . . ?
C24 C23 C26 C31 35.4(15) . . . . ?
C22 C23 C26 C31 -138.0(10) . . . . ?
C31 C26 C27 C28 9.4(16) . . . . ?
C23 C26 C27 C28 -161.7(10) . . . . ?
C26 C27 C28 C29 -2.3(17) . . . . ?
C27 C28 C29 C30 -5.6(17) . . . . ?
C27 C28 C29 C32 151.6(11) . . . . ?
C28 C29 C30 C31 6.7(17) . . . . ?
C32 C29 C30 C31 -150.3(11) . . . . ?
C29 C30 C31 C26 0.2(17) . . . . ?
C27 C26 C31 C30 -8.3(15) . . . . ?
C23 C26 C31 C30 163.2(10) . . . . ?
C28 C29 C32 C33 20.1(16) . . . . ?
C30 C29 C32 C33 176.3(11) . . . . ?
C28 C29 C32 C37 -141.1(11) . . . . ?
C30 C29 C32 C37 15.1(16) . . . . ?
C37 C32 C33 C34 14.3(15) . . . . ?
C29 C32 C33 C34 -148.3(11) . . . . ?
C32 C33 C34 C35 1.0(17) . . . . ?
C33 C34 C35 C36 -15.7(16) . . . . ?
C33 C34 C35 C38 144.8(11) . . . . ?
C34 C35 C36 C37 13.7(15) . . . . ?
C38 C35 C36 C37 -148.3(10) . . . . ?
C35 C36 C37 C32 2.3(16) . . . . ?
C33 C32 C37 C36 -16.0(16) . . . . ?
C29 C32 C37 C36 146.7(11) . . . . ?
C34 C35 C38 C39 -23.1(15) . . . . ?
C36 C35 C38 C39 137.7(10) . . . . ?
C34 C35 C38 C43 174.8(10) . . . . ?
C36 C35 C38 C43 -24.4(14) . . . . ?
C43 C38 C39 C40 10.5(15) . . . . ?
C35 C38 C39 C40 -152.9(10) . . . . ?
C38 C39 C40 C41 -1.7(17) . . . . ?
C39 C40 C41 C42 -6.0(16) . . . . ?
C39 C40 C41 C45 153.6(10) . . . . ?
C40 C41 C42 C43 4.4(15) . . . . ?
C45 C41 C42 C43 -154.1(10) . . . . ?
C41 C42 C43 C38 4.8(17) . . . . ?
C39 C38 C43 C42 -12.4(16) . . . . ?
C35 C38 C43 C42 150.0(11) . . . . ?
C17 C18 C44 C14 -0.1(15) . . . . ?
C15 C14 C44 C18 -0.4(15) . . . . ?
C4 C14 C44 C18 170.3(9) . . . . ?
C40 C41 C45 C46 43.6(14) . . . . ?
C42 C41 C45 C46 -158.5(10) . . . . ?
C40 C41 C45 C50 -122.1(11) . . . . ?
C42 C41 C45 C50 35.9(14) . . . . ?
C50 C45 C46 C47 7.7(16) . . . . ?
C41 C45 C46 C47 -157.8(10) . . . . ?
C45 C46 C47 C48 -1.8(15) . . . . ?
C46 C47 C48 C49 -5.8(14) . . . . ?
C46 C47 C48 C51 160.9(9) . . . . ?
C47 C48 C49 C50 7.4(16) . . . . ?
C51 C48 C49 C50 -159.5(10) . . . . ?
C48 C49 C50 C45 -1.4(16) . . . . ?
C46 C45 C50 C49 -6.0(15) . . . . ?
C41 C45 C50 C49 160.3(10) . . . . ?
C49 C48 C51 C52 141.1(10) . . . . ?
C47 C48 C51 C52 -25.6(14) . . . . ?
C49 C48 C51 C56 -26.5(15) . . . . ?
C47 C48 C51 C56 166.8(10) . . . . ?
C56 C51 C52 C53 5.4(15) . . . . ?
C48 C51 C52 C53 -163.2(10) . . . . ?
C51 C52 C53 C54 2.6(16) . . . . ?
C52 C53 C54 C55 -9.1(15) . . . . ?
C52 C53 C54 C57 166.1(9) . . . . ?
C53 C54 C55 C56 7.0(16) . . . . ?
C57 C54 C55 C56 -168.1(10) . . . . ?
C54 C55 C56 C51 2.1(18) . . . . ?
C52 C51 C56 C55 -8.0(16) . . . . ?
C48 C51 C56 C55 160.2(11) . . . . ?
C55 C54 C57 C62 46.8(15) . . . . ?
C53 C54 C57 C62 -128.5(12) . . . . ?
C55 C54 C57 C58 -143.4(11) . . . . ?
C53 C54 C57 C58 41.3(15) . . . . ?
C62 C57 C58 C59 0.9(17) . . . . ?
C54 C57 C58 C59 -169.5(10) . . . . ?
C57 C58 C59 C60 3.6(18) . . . . ?
C58 C59 C60 C61 -5.3(16) . . . . ?
C58 C59 C60 C63 171.8(9) . . . . ?
C59 C60 C61 C62 3.0(17) . . . . ?
C63 C60 C61 C62 -174.2(10) . . . . ?
C58 C57 C62 C61 -3.5(17) . . . . ?
C54 C57 C62 C61 166.8(11) . . . . ?
C60 C61 C62 C57 1.7(19) . . . . ?
C59 C60 C63 C68 -36.8(14) . . . . ?
C61 C60 C63 C68 140.2(11) . . . . ?
C59 C60 C63 C64 148.5(10) . . . . ?
C61 C60 C63 C64 -34.5(15) . . . . ?
C68 C63 C64 C65 -2.9(15) . . . . ?
C60 C63 C64 C65 171.9(9) . . . . ?
C63 C64 C65 C66 0.6(15) . . . . ?
C63 C64 C65 C1 -175.9(9) . . . . ?
C2 C1 C65 C66 -120.9(9) . . . . ?
C70 C1 C65 C66 -0.6(10) . . . . ?
C9 C1 C65 C66 117.2(10) . . . . ?
C2 C1 C65 C64 55.8(13) . . . . ?
C70 C1 C65 C64 176.1(9) . . . . ?
C9 C1 C65 C64 -66.1(13) . . . . ?
C64 C65 C66 C67 2.8(15) . . . . ?
C1 C65 C66 C67 179.8(9) . . . . ?
C64 C65 C66 C69 -175.7(9) . . . . ?
C1 C65 C66 C69 1.2(11) . . . . ?
C65 C66 C67 C68 -3.9(15) . . . . ?
C69 C66 C67 C68 174.3(10) . . . . ?
C64 C63 C68 C67 1.7(15) . . . . ?
C60 C63 C68 C67 -173.2(9) . . . . ?
C66 C67 C68 C63 1.6(15) . . . . ?
C65 C66 C69 C74 179.4(10) . . . . ?
C67 C66 C69 C74 1.0(18) . . . . ?
C65 C66 C69 C70 -1.4(11) . . . . ?
C67 C66 C69 C70 -179.8(10) . . . . ?
C74 C69 C70 C71 3.9(14) . . . . ?
C66 C69 C70 C71 -175.4(8) . . . . ?
C74 C69 C70 C1 -179.6(9) . . . . ?
C66 C69 C70 C1 1.1(10) . . . . ?
C65 C1 C70 C71 175.9(9) . . . . ?
C2 C1 C70 C71 -61.7(12) . . . . ?
C9 C1 C70 C71 50.8(12) . . . . ?
C65 C1 C70 C69 -0.3(10) . . . . ?
C2 C1 C70 C69 122.1(9) . . . . ?
C9 C1 C70 C69 -125.4(8) . . . . ?
C69 C70 C71 C72 -1.9(13) . . . . ?
C1 C70 C71 C72 -177.7(8) . . . . ?
C70 C71 C72 C73 -1.6(13) . . . . ?
C70 C71 C72 C75 173.6(8) . . . . ?
C71 C72 C73 C74 3.0(14) . . . . ?
C75 C72 C73 C74 -171.8(9) . . . . ?
C70 C69 C74 C73 -2.4(14) . . . . ?
C66 C69 C74 C73 176.7(9) . . . . ?
C72 C73 C74 C69 -1.0(14) . . . . ?
C73 C72 C75 C80 -174.0(10) . . . . ?
C71 C72 C75 C80 11.0(14) . . . . ?
C73 C72 C75 C76 7.6(14) . . . . ?
C71 C72 C75 C76 -167.4(9) . . . . ?
C80 C75 C76 C77 -4.7(15) . . . . ?
C72 C75 C76 C77 173.8(9) . . . . ?
C75 C76 C77 C78 0.2(16) . . . . ?
C76 C77 C78 C79 2.6(15) . . . . ?
C76 C77 C78 C81 -172.6(9) . . . . ?
C77 C78 C79 C80 -1.0(16) . . . . ?
C81 C78 C79 C80 174.1(10) . . . . ?
C76 C75 C80 C79 6.4(17) . . . . ?
C72 C75 C80 C79 -172.1(10) . . . . ?
C78 C79 C80 C75 -3.8(18) . . . . ?
C77 C78 C81 C82 -45.4(14) . . . . ?
C79 C78 C81 C82 139.7(11) . . . . ?
C77 C78 C81 C86 126.7(11) . . . . ?
C79 C78 C81 C86 -48.3(14) . . . . ?
C86 C81 C82 C83 -2.7(15) . . . . ?
C78 C81 C82 C83 169.5(9) . . . . ?
C81 C82 C83 C84 -0.3(16) . . . . ?
C82 C83 C84 C85 3.3(15) . . . . ?
C82 C83 C84 C87 -165.1(10) . . . . ?
C83 C84 C85 C86 -3.4(15) . . . . ?
C87 C84 C85 C86 165.8(10) . . . . ?
C84 C85 C86 C81 0.5(16) . . . . ?
C82 C81 C86 C85 2.5(15) . . . . ?
C78 C81 C86 C85 -170.0(9) . . . . ?
C83 C84 C87 C88 30.3(16) . . . . ?
C85 C84 C87 C88 -138.0(10) . . . . ?
C83 C84 C87 C92 -162.3(10) . . . . ?
C85 C84 C87 C92 29.4(14) . . . . ?
C92 C87 C88 C89 -7.8(14) . . . . ?
C84 C87 C88 C89 160.4(9) . . . . ?
C87 C88 C89 C90 -2.1(14) . . . . ?
C88 C89 C90 C91 12.7(14) . . . . ?
C88 C89 C90 C93 -150.5(9) . . . . ?
C89 C90 C91 C92 -13.5(15) . . . . ?
C93 C90 C91 C92 150.1(10) . . . . ?
C90 C91 C92 C87 3.3(16) . . . . ?
C88 C87 C92 C91 7.3(15) . . . . ?
C84 C87 C92 C91 -160.5(10) . . . . ?
C91 C90 C93 C94 -137.0(10) . . . . ?
C89 C90 C93 C94 26.1(14) . . . . ?
C91 C90 C93 C98 25.9(14) . . . . ?
C89 C90 C93 C98 -171.0(9) . . . . ?
C98 C93 C94 C95 -14.2(14) . . . . ?
C90 C93 C94 C95 150.1(9) . . . . ?
C93 C94 C95 C96 -1.7(16) . . . . ?
C94 C95 C96 C97 15.2(14) . . . . ?
C94 C95 C96 C99 -142.5(10) . . . . ?
C95 C96 C97 C98 -13.7(15) . . . . ?
C99 C96 C97 C98 144.1(10) . . . . ?
C96 C97 C98 C93 -1.7(16) . . . . ?
C94 C93 C98 C97 15.5(14) . . . . ?
C90 C93 C98 C97 -148.0(10) . . . . ?
C95 C96 C99 C100 -28.7(14) . . . . ?
C97 C96 C99 C100 175.3(9) . . . . ?
C95 C96 C99 C104 132.3(11) . . . . ?
C97 C96 C99 C104 -23.8(13) . . . . ?
C104 C99 C100 C101 -10.3(13) . . . . ?
C96 C99 C100 C101 150.8(9) . . . . ?
C99 C100 C101 C102 1.7(14) . . . . ?
C100 C101 C102 C103 8.1(14) . . . . ?
C100 C101 C102 C105 -159.5(9) . . . . ?
C101 C102 C103 C104 -9.1(13) . . . . ?
C105 C102 C103 C104 159.0(9) . . . . ?
C102 C103 C104 C99 0.5(15) . . . . ?
C100 C99 C104 C103 9.4(14) . . . . ?
C96 C99 C104 C103 -152.4(9) . . . . ?
C101 C102 C105 C110 -161.1(9) . . . . ?
C103 C102 C105 C110 31.5(14) . . . . ?
C101 C102 C105 C106 32.8(14) . . . . ?
C103 C102 C105 C106 -134.6(10) . . . . ?
C110 C105 C106 C107 -8.6(15) . . . . ?
C102 C105 C106 C107 157.7(9) . . . . ?
C105 C106 C107 C108 -0.4(15) . . . . ?
C106 C107 C108 C109 8.5(15) . . . . ?
C106 C107 C108 C111 -163.0(9) . . . . ?
C107 C108 C109 C110 -7.7(15) . . . . ?
C111 C108 C109 C110 163.9(10) . . . . ?
C106 C105 C110 C109 9.2(15) . . . . ?
C102 C105 C110 C109 -156.9(10) . . . . ?
C108 C109 C110 C105 -1.0(16) . . . . ?
C107 C108 C111 C116 141.7(10) . . . . ?
C109 C108 C111 C116 -29.6(14) . . . . ?
C107 C108 C111 C112 -30.2(14) . . . . ?
C109 C108 C111 C112 158.5(9) . . . . ?
C116 C111 C112 C113 -6.5(14) . . . . ?
C108 C111 C112 C113 165.4(9) . . . . ?
C111 C112 C113 C114 2.8(14) . . . . ?
C112 C113 C114 C115 0.3(14) . . . . ?
C112 C113 C114 C117 -165.7(9) . . . . ?
C113 C114 C115 C116 0.4(14) . . . . ?
C117 C114 C115 C116 166.9(9) . . . . ?
C112 C111 C116 C115 7.1(14) . . . . ?
C108 C111 C116 C115 -165.1(9) . . . . ?
C114 C115 C116 C111 -4.2(15) . . . . ?
C115 C114 C117 C122 33.4(14) . . . . ?
C113 C114 C117 C122 -160.9(10) . . . . ?
C115 C114 C117 C118 -134.2(10) . . . . ?
C113 C114 C117 C118 31.5(13) . . . . ?
C122 C117 C118 C119 -7.0(14) . . . . ?
C114 C117 C118 C119 161.2(9) . . . . ?
C117 C118 C119 C120 1.6(14) . . . . ?
C118 C119 C120 C121 4.7(13) . . . . ?
C118 C119 C120 C11 -169.0(8) . . . . ?
C10 C11 C120 C121 161.2(9) . . . . ?
C12 C11 C120 C121 -23.8(13) . . . . ?
C10 C11 C120 C119 -25.8(13) . . . . ?
C12 C11 C120 C119 149.3(9) . . . . ?
C119 C120 C121 C122 -6.1(14) . . . . ?
C11 C120 C121 C122 167.1(9) . . . . ?
C118 C117 C122 C121 5.7(15) . . . . ?
C114 C117 C122 C121 -161.9(9) . . . . ?
C120 C121 C122 C117 0.8(15) . . . . ?

loop_
_platon_squeeze_void_nr
_platon_squeeze_void_average_x
_platon_squeeze_void_average_y
_platon_squeeze_void_average_z
_platon_squeeze_void_volume
_platon_squeeze_void_count_electrons
_platon_squeeze_void_content
1 0.000 0.000 0.500 316 60 ' '
2 0.006 0.293 0.287 15 0 ' '
3 -0.006 0.707 0.713 16 0 ' '
4 0.029 0.683 0.605 12 0 ' '
5 0.228 0.567 0.381 167 39 ' '
6 0.272 1.066 1.119 166 39 ' '
7 0.158 0.710 0.601 11 0 ' '
8 0.500 0.500 0.000 316 60 ' '
9 0.345 0.209 0.899 12 0 ' '
10 0.475 0.182 0.895 11 0 ' '
11 0.494 0.793 0.213 16 0 ' '
12 0.506 0.207 0.787 16 0 ' '
13 0.529 0.817 0.105 12 0 ' '
14 0.728 0.933 0.881 167 39 ' '
15 0.772 0.433 0.619 167 39 ' '
16 0.658 0.790 0.101 11 0 ' '
17 0.845 0.291 0.399 12 0 ' '
18 0.975 0.318 0.395 11 0 ' '
